data_4318748
loop_
_publ_author_name
'Sachindranath Paul'
'Anil Kumar Barik'
'Shie Ming Peng'
'Susanta Kumar Kar'

_publ_section_title
;
 Novel Copper(II) Induced Formation of a Porphyrinogen Derivative: X-ray
 Structural, Spectroscopic, and Electrochemical Studies of Porphyrinogen
 Complexes of Cu(II) and Co(III) Complex of a Trispyrazolyl Tripodal
 Ligand
;
_journal_name_full 'Inorganic Chemistry'
_journal_page_first 5803
_journal_page_last 5809
_journal_paper_doi 10.1021/ic0112185
_journal_volume 41
_journal_year 2002
_chemical_formula_sum 'C20 H26 Cu N10 O11'
_chemical_formula_weight 646.05
_chemical_name_systematic
;
  ?
;
_space_group_IT_number 15
_symmetry_cell_setting monoclinic
_symmetry_space_group_name_Hall '-C 2yc'
_symmetry_space_group_name_H-M 'C 1 2/c 1'
_atom_sites_solution_hydrogens geom
_atom_sites_solution_primary direct
_atom_sites_solution_secondary difmap
_audit_creation_method SHELXL-97
_cell_angle_alpha 90.00
_cell_angle_beta 107.58(2)
_cell_angle_gamma 90.00
_cell_formula_units_Z 4
_cell_length_a 19.476(3)
_cell_length_b 9.4116(8)
_cell_length_c 14.204(3)
_cell_measurement_reflns_used 25
_cell_measurement_temperature 293(2)
_cell_measurement_theta_max 11.00
_cell_measurement_theta_min 8.80
_cell_volume 2482.0(7)
_computing_cell_refinement 'Enraf-Nonius CAD4'
_computing_data_collection 'Enraf-Nonius CAD4'
_computing_data_reduction 'Bruker SHELXTL'
_computing_molecular_graphics 'Bruker SHELXTL'
_computing_publication_material 'Bruker SHELXTL'
_computing_structure_refinement 'SHELXL-97 (Sheldrick, 1997)'
_computing_structure_solution 'SHELXS-97 (Sheldrick, 1990)'
_diffrn_ambient_temperature 293(2)
_diffrn_measured_fraction_theta_full 1.000
_diffrn_measured_fraction_theta_max 1.000
_diffrn_measurement_device_type 'Enraf-Nonius CAD4'
_diffrn_measurement_method '\w--2\q scans'
_diffrn_radiation_monochromator graphite
_diffrn_radiation_source 'fine-focus sealed tube'
_diffrn_radiation_type MoK\a
_diffrn_radiation_wavelength 0.71073
_diffrn_reflns_av_R_equivalents 0.0000
_diffrn_reflns_av_sigmaI/netI 0.0437
_diffrn_reflns_limit_h_max 22
_diffrn_reflns_limit_h_min -23
_diffrn_reflns_limit_k_max 11
_diffrn_reflns_limit_k_min 0
_diffrn_reflns_limit_l_max 16
_diffrn_reflns_limit_l_min 0
_diffrn_reflns_number 2194
_diffrn_reflns_theta_full 25.00
_diffrn_reflns_theta_max 25.00
_diffrn_reflns_theta_min 2.19
_diffrn_standards_decay_% 0
_diffrn_standards_interval_count 3
_diffrn_standards_interval_time 60
_exptl_absorpt_coefficient_mu 0.964
_exptl_absorpt_correction_T_max 0.6731
_exptl_absorpt_correction_T_min 0.6252
_exptl_absorpt_correction_type 'empirical used psi-scan'
_exptl_crystal_colour purple
_exptl_crystal_density_diffrn 1.729
_exptl_crystal_density_meas ?
_exptl_crystal_density_method 'not measured'
_exptl_crystal_description plate
_exptl_crystal_F_000 1332
_exptl_crystal_size_max 0.60
_exptl_crystal_size_mid 0.20
_exptl_crystal_size_min 0.05
_refine_diff_density_max 0.773
_refine_diff_density_min -0.352
_refine_diff_density_rms 0.070
_refine_ls_extinction_method none
_refine_ls_goodness_of_fit_ref 1.034
_refine_ls_hydrogen_treatment mixed
_refine_ls_matrix_type full
_refine_ls_number_parameters 197
_refine_ls_number_reflns 2194
_refine_ls_number_restraints 0
_refine_ls_restrained_S_all 1.034
_refine_ls_R_factor_all 0.0656
_refine_ls_R_factor_gt 0.0414
_refine_ls_shift/su_max 0.001
_refine_ls_shift/su_mean 0.000
_refine_ls_structure_factor_coef Fsqd
_refine_ls_weighting_details 'calc w=1/[\s^2^(Fo^2^)+(0.0653P)^2^+2.0819P] where P=(Fo^2^+2Fc^2^)/3'
_refine_ls_weighting_scheme calc
_refine_ls_wR_factor_gt 0.1119
_refine_ls_wR_factor_ref 0.1227
_reflns_number_gt 1571
_reflns_number_total 2194
_reflns_threshold_expression >2sigma(I)
_cod_data_source_file ic0112185_2.cif
_cod_data_source_block ic7699
_cod_depositor_comments
;
The following automatic conversions were performed:

'_symmetry_cell_setting' value 'Monoclinic' changed to 'monoclinic'
according to the built-in table from CIF Core dictionary named
'cif_core.dic' version 2.4.1 from 2010-06-29.

Automatic conversion script
Id: cif_fix_values 1646 2011-03-28 12:23:43Z adriana 

The following automatic conversions were performed:

'_exptl_crystal_density_meas' value 'not_measured' was changed to '?'
- the value is perceived as not measured.

Automatic conversion script
Id: cif_fix_values 3008 2015-01-20 13:52:24Z robertas 
;
_cod_database_code 4318748

loop_
_symmetry_equiv_pos_as_xyz
'x, y, z'
'-x, y, -z+1/2'
'x+1/2, y+1/2, z'
'-x+1/2, y+1/2, -z+1/2'
'-x, -y, -z'
'x, -y, z-1/2'
'-x+1/2, -y+1/2, -z'
'x+1/2, -y+1/2, z-1/2'

loop_
_atom_site_label
_atom_site_type_symbol
_atom_site_fract_x
_atom_site_fract_y
_atom_site_fract_z
_atom_site_U_iso_or_equiv
_atom_site_adp_type
_atom_site_occupancy
_atom_site_symmetry_multiplicity
_atom_site_calc_flag
_atom_site_refinement_flags
_atom_site_disorder_assembly
_atom_site_disorder_group
Cu Cu 1.0000 -0.31752(7) 0.2500 0.0343(2) Uani 1 2 d S . .
O1 O 1.0000 -0.0796(6) 0.2500 0.091(2) Uani 1 2 d S . .
H1 H 0.967(2) -0.055(5) 0.220(4) 0.062(17) Uiso 1 1 d . . .
O2 O 1.04985(15) -0.0846(3) 0.0775(2) 0.0561(8) Uani 1 1 d . . .
H2 H 1.0354 -0.0739 0.1256 0.084 Uiso 1 1 calc R . .
O3 O 0.85486(18) -0.5882(3) 0.1242(2) 0.0623(8) Uani 1 1 d . . .
H3 H 0.8208 -0.6352 0.0907 0.093 Uiso 1 1 calc R . .
N1 N 1.09587(15) -0.3331(3) 0.2337(2) 0.0365(7) Uani 1 1 d . . .
N2 N 1.15825(15) -0.3753(3) 0.3012(2) 0.0350(7) Uani 1 1 d . . .
N3 N 0.95772(15) -0.3363(3) 0.1070(2) 0.0351(7) Uani 1 1 d . . .
N4 N 0.99059(15) -0.3043(3) 0.03757(19) 0.0358(7) Uani 1 1 d . . .
C1 C 1.2881(2) -0.4131(5) 0.3174(3) 0.0560(12) Uani 1 1 d . . .
H1A H 1.3013 -0.3774 0.3837 0.084 Uiso 1 1 calc R . .
H1B H 1.3212 -0.3781 0.2847 0.084 Uiso 1 1 calc R . .
H1C H 1.2894 -0.5150 0.3187 0.084 Uiso 1 1 calc R . .
C2 C 1.21388(18) -0.3646(4) 0.2630(3) 0.0384(9) Uani 1 1 d . . .
C3 C 1.18686(19) -0.3096(4) 0.1696(3) 0.0419(9) Uani 1 1 d . . .
H3A H 1.2124 -0.2886 0.1256 0.050 Uiso 1 1 calc R . .
C4 C 1.11369(19) -0.2920(4) 0.1545(3) 0.0370(8) Uani 1 1 d . . .
C5 C 1.05988(19) -0.2290(5) 0.0638(3) 0.0430(10) Uani 1 1 d . . .
H5A H 1.0797 -0.2386 0.0084 0.052 Uiso 1 1 calc R . .
C6 C 0.9661(2) -0.2964(5) -0.1450(3) 0.0501(11) Uani 1 1 d . . .
H6A H 1.0100 -0.3453 -0.1418 0.075 Uiso 1 1 calc R . .
H6B H 0.9730 -0.1960 -0.1498 0.075 Uiso 1 1 calc R . .
H6C H 0.9285 -0.3281 -0.2020 0.075 Uiso 1 1 calc R . .
C7 C 0.9455(2) -0.3273(4) -0.0541(2) 0.0369(8) Uani 1 1 d . . .
C8 C 0.8827(2) -0.3782(4) -0.0429(3) 0.0408(9) Uani 1 1 d . . .
H8A H 0.8418 -0.4051 -0.0931 0.049 Uiso 1 1 calc R . .
C9 C 0.89176(18) -0.3820(4) 0.0580(2) 0.0338(8) Uani 1 1 d . . .
C10 C 0.84023(19) -0.4431(4) 0.1057(3) 0.0414(9) Uani 1 1 d . . .
H10A H 0.7915 -0.4337 0.0598 0.050 Uiso 1 1 calc R . .
N5 N 0.83489(18) 0.0408(4) 0.0829(2) 0.0521(9) Uani 1 1 d . . .
O4 O 0.79568(16) 0.1309(4) 0.0282(2) 0.0627(8) Uani 1 1 d . . .
O5 O 0.8124(2) -0.0776(4) 0.0902(3) 0.0892(12) Uani 1 1 d . . .
O6 O 0.8953(2) 0.0785(5) 0.1325(3) 0.1060(16) Uani 1 1 d . . .

loop_
_atom_site_aniso_label
_atom_site_aniso_U_11
_atom_site_aniso_U_22
_atom_site_aniso_U_33
_atom_site_aniso_U_23
_atom_site_aniso_U_13
_atom_site_aniso_U_12
Cu 0.0274(3) 0.0506(4) 0.0230(3) 0.000 0.0049(2) 0.000
O1 0.074(4) 0.043(3) 0.105(5) 0.000 -0.049(4) 0.000
O2 0.0636(19) 0.0487(18) 0.0477(17) 0.0087(14) 0.0045(14) -0.0104(14)
O3 0.071(2) 0.0449(18) 0.071(2) -0.0090(15) 0.0216(17) -0.0169(15)
N1 0.0274(15) 0.0503(19) 0.0293(15) 0.0010(14) 0.0047(12) 0.0018(13)
N2 0.0275(15) 0.0430(18) 0.0324(16) -0.0018(13) 0.0059(12) 0.0020(13)
N3 0.0317(15) 0.0483(19) 0.0245(14) 0.0022(13) 0.0075(12) -0.0050(13)
N4 0.0360(16) 0.0472(19) 0.0233(14) -0.0015(13) 0.0077(12) -0.0059(13)
C1 0.033(2) 0.072(3) 0.062(3) -0.004(2) 0.012(2) 0.001(2)
C2 0.0273(18) 0.042(2) 0.047(2) -0.0082(17) 0.0124(16) -0.0050(15)
C3 0.035(2) 0.051(2) 0.041(2) -0.0049(19) 0.0145(16) -0.0070(17)
C4 0.0352(19) 0.044(2) 0.0323(18) -0.0022(16) 0.0111(15) -0.0068(16)
C5 0.040(2) 0.058(3) 0.0323(19) -0.0013(18) 0.0130(16) -0.0090(18)
C6 0.060(3) 0.063(3) 0.0255(19) -0.0007(18) 0.0106(18) -0.004(2)
C7 0.046(2) 0.039(2) 0.0235(16) -0.0039(15) 0.0073(15) 0.0007(16)
C8 0.039(2) 0.047(2) 0.0290(18) -0.0044(16) -0.0011(16) -0.0032(17)
C9 0.0309(18) 0.039(2) 0.0290(18) -0.0012(15) 0.0050(15) -0.0002(15)
C10 0.0305(19) 0.053(3) 0.0340(19) -0.0023(18) 0.0004(15) -0.0062(17)
N5 0.0387(19) 0.071(3) 0.0435(19) 0.0107(18) 0.0070(16) -0.0002(18)
O4 0.0498(17) 0.070(2) 0.060(2) 0.0151(17) 0.0043(15) 0.0070(16)
O5 0.092(3) 0.059(2) 0.101(3) 0.018(2) 0.005(2) -0.011(2)
O6 0.056(2) 0.099(3) 0.131(4) 0.041(3) -0.021(2) -0.006(2)

loop_
_atom_type_symbol
_atom_type_description
_atom_type_scat_dispersion_real
_atom_type_scat_dispersion_imag
_atom_type_scat_source
C C 0.0033 0.0016 'International Tables Vol C Tables 4.2.6.8 and 6.1.1.4'
H H 0.0000 0.0000 'International Tables Vol C Tables 4.2.6.8 and 6.1.1.4'
N N 0.0061 0.0033 'International Tables Vol C Tables 4.2.6.8 and 6.1.1.4'
O O 0.0106 0.0060 'International Tables Vol C Tables 4.2.6.8 and 6.1.1.4'
Cu Cu 0.3201 1.2651 'International Tables Vol C Tables 4.2.6.8 and 6.1.1.4'

loop_
_geom_angle_atom_site_label_1
_geom_angle_atom_site_label_2
_geom_angle_atom_site_label_3
_geom_angle
_geom_angle_site_symmetry_1
_geom_angle_site_symmetry_3
_geom_angle_publ_flag
N1 Cu N1 171.40(18) 2_755 . ?
N1 Cu N3 89.89(12) 2_755 . ?
N1 Cu N3 89.33(12) . . ?
N1 Cu N3 89.33(12) 2_755 2_755 ?
N1 Cu N3 89.89(12) . 2_755 ?
N3 Cu N3 169.61(18) . 2_755 ?
N1 Cu O1 94.30(9) 2_755 . ?
N1 Cu O1 94.30(9) . . ?
N3 Cu O1 95.20(9) . . ?
N3 Cu O1 95.20(9) 2_755 . ?
C4 N1 N2 105.9(3) . . ?
C4 N1 Cu 125.5(2) . . ?
N2 N1 Cu 128.4(2) . . ?
C2 N2 N1 110.4(3) . . ?
C2 N2 C10 126.5(3) . 2_755 ?
N1 N2 C10 122.3(3) . 2_755 ?
C9 N3 N4 106.4(3) . . ?
C9 N3 Cu 127.5(2) . . ?
N4 N3 Cu 126.1(2) . . ?
C7 N4 N3 110.6(3) . . ?
C7 N4 C5 127.0(3) . . ?
N3 N4 C5 121.3(3) . . ?
N2 C2 C3 107.2(3) . . ?
N2 C2 C1 122.5(4) . . ?
C3 C2 C1 130.2(4) . . ?
C2 C3 C4 105.8(3) . . ?
N1 C4 C3 110.6(3) . . ?
N1 C4 C5 122.9(3) . . ?
C3 C4 C5 126.4(3) . . ?
O2 C5 N4 110.4(3) . . ?
O2 C5 C4 110.7(3) . . ?
N4 C5 C4 111.9(3) . . ?
N4 C7 C8 106.8(3) . . ?
N4 C7 C6 122.5(3) . . ?
C8 C7 C6 130.7(3) . . ?
C7 C8 C9 106.8(3) . . ?
N3 C9 C8 109.4(3) . . ?
N3 C9 C10 124.3(3) . . ?
C8 C9 C10 125.9(3) . . ?
O3 C10 N2 107.9(3) . 2_755 ?
O3 C10 C9 109.6(3) . . ?
N2 C10 C9 114.3(3) 2_755 . ?
O5 N5 O6 121.6(4) . . ?
O5 N5 O4 120.7(4) . . ?
O6 N5 O4 117.6(4) . . ?

loop_
_geom_bond_atom_site_label_1
_geom_bond_atom_site_label_2
_geom_bond_distance
_geom_bond_site_symmetry_2
_geom_bond_publ_flag
Cu N1 1.955(3) 2_755 ?
Cu N1 1.955(3) . ?
Cu N3 1.955(3) . ?
Cu N3 1.955(3) 2_755 ?
Cu O1 2.240(5) . ?
O2 C5 1.395(5) . ?
O3 C10 1.403(5) . ?
N1 C4 1.332(4) . ?
N1 N2 1.359(4) . ?
N2 C2 1.354(4) . ?
N2 C10 1.461(5) 2_755 ?
N3 C9 1.334(4) . ?
N3 N4 1.362(4) . ?
N4 C7 1.350(4) . ?
N4 C5 1.469(4) . ?
C1 C2 1.490(5) . ?
C2 C3 1.371(5) . ?
C3 C4 1.386(5) . ?
C4 C5 1.515(5) . ?
C6 C7 1.492(5) . ?
C7 C8 1.367(5) . ?
C8 C9 1.391(5) . ?
C9 C10 1.486(5) . ?
C10 N2 1.461(5) 2_755 ?
N5 O5 1.213(5) . ?
N5 O6 1.227(5) . ?
N5 O4 1.244(5) . ?
